data_7157897
loop_
_publ_author_name
'Jin, Shengnan'
'Chen, Fan'
'Qian, Pengcheng'
'Cheng, Jiang'

_publ_section_title
;
 Cyanoalkylation/alkynylation of allylic alcohol through intramolecular
 radical 1,2-alkynyl migration.
;
_journal_issue 11
_journal_name_full 'Organic &amp; biomolecular chemistry'
_journal_page_first 2416
_journal_page_last 2419
_journal_paper_doi 10.1039/d1ob00192b
_journal_volume 19
_journal_year 2021
_chemical_formula_sum 'C27 H24 Cl N3 O2 S'
_chemical_formula_weight 490.00
_space_group_crystal_system monoclinic
_space_group_IT_number 14
_space_group_name_Hall '-P 2yn'
_space_group_name_H-M_alt 'P 1 21/n 1'
_atom_sites_solution_hydrogens mixed
_audit_creation_method SHELXL-2018/3
_audit_update_record
;
2018-12-03 deposited with the CCDC.	2021-02-15 downloaded from the CCDC.
;
_cell_angle_alpha 90
_cell_angle_beta 102.467(2)
_cell_angle_gamma 90
_cell_formula_units_Z 4
_cell_length_a 15.0149(11)
_cell_length_b 6.9413(5)
_cell_length_c 28.0824(18)
_cell_measurement_reflns_used 5816
_cell_measurement_temperature 173(2)
_cell_measurement_theta_max 26.68
_cell_measurement_theta_min 2.36
_cell_volume 2857.8(3)
_computing_structure_refinement 'SHELXL-2018/3 (Sheldrick, 2018)'
_computing_structure_solution 'SHELXT 2014/5 (Sheldrick, 2014)'
_diffrn_ambient_temperature 173(2)
_diffrn_measured_fraction_theta_full 0.999
_diffrn_measured_fraction_theta_max 0.999
_diffrn_measurement_device_type 'Bruker APEX-II CCD'
_diffrn_measurement_method '\f and \w scans'
_diffrn_radiation_type MoK\a
_diffrn_radiation_wavelength 0.71073
_diffrn_reflns_av_R_equivalents 0.0540
_diffrn_reflns_av_unetI/netI 0.0496
_diffrn_reflns_Laue_measured_fraction_full 0.999
_diffrn_reflns_Laue_measured_fraction_max 0.999
_diffrn_reflns_limit_h_max 17
_diffrn_reflns_limit_h_min -17
_diffrn_reflns_limit_k_max 8
_diffrn_reflns_limit_k_min -8
_diffrn_reflns_limit_l_max 33
_diffrn_reflns_limit_l_min -31
_diffrn_reflns_number 20081
_diffrn_reflns_point_group_measured_fraction_full 0.999
_diffrn_reflns_point_group_measured_fraction_max 0.999
_diffrn_reflns_theta_full 25.009
_diffrn_reflns_theta_max 25.009
_diffrn_reflns_theta_min 2.358
_exptl_absorpt_coefficient_mu 0.232
_exptl_crystal_density_diffrn 1.139
_exptl_crystal_description BLOCK
_exptl_crystal_F_000 1024
_exptl_crystal_size_max 0.220
_exptl_crystal_size_mid 0.180
_exptl_crystal_size_min 0.150
_refine_diff_density_max 0.245
_refine_diff_density_min -0.319
_refine_diff_density_rms 0.044
_refine_ls_extinction_method none
_refine_ls_goodness_of_fit_ref 1.004
_refine_ls_hydrogen_treatment constr
_refine_ls_matrix_type full
_refine_ls_number_parameters 309
_refine_ls_number_reflns 5042
_refine_ls_number_restraints 0
_refine_ls_restrained_S_all 1.004
_refine_ls_R_factor_all 0.0702
_refine_ls_R_factor_gt 0.0447
_refine_ls_shift/su_max 0.001
_refine_ls_shift/su_mean 0.000
_refine_ls_structure_factor_coef Fsqd
_refine_ls_weighting_details 'w=1/[\s^2^(Fo^2^)+(0.0600P)^2^+1.1405P] where P=(Fo^2^+2Fc^2^)/3'
_refine_ls_weighting_scheme calc
_refine_ls_wR_factor_gt 0.1113
_refine_ls_wR_factor_ref 0.1232
_reflns_Friedel_coverage 0.000
_reflns_number_gt 3663
_reflns_number_total 5042
_reflns_threshold_expression 'I > 2\s(I)'
_cod_data_source_file d1ob00192b2.cif
_cod_data_source_block 20181201zh_cz_0m_a_sq
_cod_depositor_comments 'Adding full bibliography for 7157897.cif.'
_cod_original_sg_symbol_H-M 'P 21/n'
_cod_database_code 7157897
_shelx_shelxl_version_number 2018/3
_shelx_space_group_comment
;
The symmetry employed for this shelxl refinement is uniquely defined
by the following loop, which should always be used as a source of
symmetry information in preference to the above space-group names.
They are only intended as comments.
;
_shelx_estimated_absorpt_t_min 0.951
_shelx_estimated_absorpt_t_max 0.966

loop_
_space_group_symop_operation_xyz
'x, y, z'
'-x+1/2, y+1/2, -z+1/2'
'-x, -y, -z'
'x-1/2, -y-1/2, z-1/2'

loop_
_atom_site_label
_atom_site_type_symbol
_atom_site_fract_x
_atom_site_fract_y
_atom_site_fract_z
_atom_site_U_iso_or_equiv
_atom_site_adp_type
_atom_site_occupancy
_atom_site_site_symmetry_order
_atom_site_calc_flag
_atom_site_refinement_flags_posn
_atom_site_refinement_flags_adp
_atom_site_refinement_flags_occupancy
_atom_site_disorder_assembly
_atom_site_disorder_group
C1 C 0.68468(16) 0.3363(3) 0.55707(9) 0.0337(6) Uani 1 1 d . . . . .
H1 H 0.627490 0.287014 0.540236 0.040 Uiso 1 1 calc R U . . .
C2 C 0.75924(17) 0.2172(4) 0.56865(9) 0.0364(6) Uani 1 1 d . . . . .
H2 H 0.752846 0.085042 0.559818 0.044 Uiso 1 1 calc R U . . .
C3 C 0.84384(17) 0.2856(4) 0.59299(9) 0.0390(6) Uani 1 1 d . . . . .
C4 C 0.85022(17) 0.4786(4) 0.60652(9) 0.0415(6) Uani 1 1 d . . . . .
H4 H 0.907062 0.527750 0.623865 0.050 Uiso 1 1 calc R U . . .
C5 C 0.77627(16) 0.6002(4) 0.59541(9) 0.0359(6) Uani 1 1 d . . . . .
H5 H 0.781929 0.731732 0.604968 0.043 Uiso 1 1 calc R U . . .
C6 C 0.69361(14) 0.5284(3) 0.57013(8) 0.0274(5) Uani 1 1 d . . . . .
C7 C 0.9258(2) 0.1556(4) 0.60455(12) 0.0614(9) Uani 1 1 d . . . . .
H7A H 0.905690 0.021020 0.603356 0.092 Uiso 1 1 calc R U . . .
H7B H 0.961475 0.185129 0.637253 0.092 Uiso 1 1 calc R U . . .
H7C H 0.963551 0.175944 0.580561 0.092 Uiso 1 1 calc R U . . .
C8 C 0.67765(14) 0.8166(3) 0.43948(8) 0.0247(5) Uani 1 1 d . . . . .
C9 C 0.76279(15) 0.9131(3) 0.42843(8) 0.0273(5) Uani 1 1 d . . . . .
C10 C 0.84496(15) 0.9010(3) 0.47183(8) 0.0293(5) Uani 1 1 d . . . . .
H10A H 0.896601 0.973224 0.463738 0.035 Uiso 1 1 calc R U . . .
H10B H 0.828815 0.963799 0.500472 0.035 Uiso 1 1 calc R U . . .
C11 C 0.87537(16) 0.6952(3) 0.48528(9) 0.0346(6) Uani 1 1 d . . . . .
H11A H 0.825834 0.625505 0.496226 0.042 Uiso 1 1 calc R U . . .
H11B H 0.887042 0.628488 0.456069 0.042 Uiso 1 1 calc R U . . .
C12 C 0.95825(17) 0.6897(3) 0.52411(9) 0.0343(6) Uani 1 1 d . . . . .
C13 C 0.73901(17) 1.1276(3) 0.41736(9) 0.0361(6) Uani 1 1 d . . . . .
H13A H 0.790490 1.192116 0.407767 0.054 Uiso 1 1 calc R U . . .
H13B H 0.726548 1.189817 0.446569 0.054 Uiso 1 1 calc R U . . .
H13C H 0.684926 1.136827 0.390737 0.054 Uiso 1 1 calc R U . . .
C14 C 0.78805(15) 0.8220(3) 0.38574(8) 0.0290(5) Uani 1 1 d . . . . .
C15 C 0.81244(15) 0.7478(4) 0.35234(8) 0.0317(6) Uani 1 1 d . . . . .
C16 C 0.84076(15) 0.6514(3) 0.31284(8) 0.0296(5) Uani 1 1 d . . . . .
C17 C 0.82338(16) 0.7308(4) 0.26614(8) 0.0349(6) Uani 1 1 d . . . . .
H17 H 0.793102 0.851374 0.260023 0.042 Uiso 1 1 calc R U . . .
C18 C 0.85043(17) 0.6333(4) 0.22890(9) 0.0401(6) Uani 1 1 d . . . . .
H18 H 0.837553 0.687048 0.197040 0.048 Uiso 1 1 calc R U . . .
C19 C 0.89569(17) 0.4598(4) 0.23679(9) 0.0386(6) Uani 1 1 d . . . . .
H19 H 0.914381 0.394211 0.210908 0.046 Uiso 1 1 calc R U . . .
C20 C 0.91310(16) 0.3839(4) 0.28308(9) 0.0373(6) Uani 1 1 d . . . . .
C21 C 0.88622(15) 0.4762(4) 0.32120(8) 0.0336(6) Uani 1 1 d . . . . .
H21 H 0.898665 0.420453 0.352836 0.040 Uiso 1 1 calc R U . . .
C22 C 0.52241(16) 0.8644(4) 0.38896(9) 0.0367(6) Uani 1 1 d . . . . .
H22 H 0.518875 0.979784 0.406664 0.044 Uiso 1 1 calc R U . . .
C23 C 0.44843(18) 0.8061(4) 0.35359(9) 0.0479(7) Uani 1 1 d . . . . .
H23 H 0.394276 0.881199 0.346985 0.057 Uiso 1 1 calc R U . . .
C24 C 0.45328(19) 0.6399(5) 0.32812(10) 0.0508(8) Uani 1 1 d . . . . .
H24 H 0.402224 0.599595 0.303930 0.061 Uiso 1 1 calc R U . . .
C25 C 0.53185(18) 0.5303(4) 0.33729(9) 0.0447(7) Uani 1 1 d . . . . .
H25 H 0.534790 0.415132 0.319436 0.054 Uiso 1 1 calc R U . . .
C26 C 0.60600(16) 0.5882(4) 0.37237(9) 0.0341(6) Uani 1 1 d . . . . .
H26 H 0.660218 0.513236 0.378539 0.041 Uiso 1 1 calc R U . . .
C27 C 0.60164(15) 0.7561(3) 0.39877(8) 0.0274(5) Uani 1 1 d . . . . .
Cl1 Cl 0.97021(6) 0.16556(11) 0.29432(3) 0.0655(3) Uani 1 1 d . . . . .
N1 N 0.59287(12) 0.7359(3) 0.49463(7) 0.0297(5) Uani 1 1 d . . . . .
H1A H 0.577852 0.625701 0.477177 0.036 Uiso 1 1 d R U . . .
N2 N 0.67335(12) 0.8091(3) 0.48430(7) 0.0260(4) Uani 1 1 d . . . . .
N3 N 1.02276(15) 0.6887(3) 0.55429(8) 0.0448(6) Uani 1 1 d . . . . .
O1 O 0.62351(11) 0.8612(2) 0.57935(6) 0.0354(4) Uani 1 1 d . . . . .
O2 O 0.51724(10) 0.5909(2) 0.55340(6) 0.0350(4) Uani 1 1 d . . . . .
S1 S 0.60121(4) 0.68733(9) 0.55280(2) 0.02901(17) Uani 1 1 d . . . . .

loop_
_atom_site_aniso_label
_atom_site_aniso_U_11
_atom_site_aniso_U_22
_atom_site_aniso_U_33
_atom_site_aniso_U_23
_atom_site_aniso_U_13
_atom_site_aniso_U_12
C1 0.0275(13) 0.0390(14) 0.0361(14) -0.0100(11) 0.0100(11) -0.0069(11)
C2 0.0386(15) 0.0324(14) 0.0400(15) -0.0066(11) 0.0124(12) -0.0040(12)
C3 0.0363(15) 0.0423(16) 0.0377(15) 0.0085(12) 0.0067(11) 0.0020(12)
C4 0.0349(15) 0.0393(15) 0.0437(16) 0.0044(12) -0.0057(12) -0.0071(12)
C5 0.0381(15) 0.0291(13) 0.0362(14) 0.0013(11) -0.0015(11) -0.0048(12)
C6 0.0262(12) 0.0341(13) 0.0232(12) 0.0004(10) 0.0084(9) -0.0032(10)
C7 0.0489(19) 0.0561(19) 0.072(2) 0.0028(16) -0.0035(16) 0.0107(15)
C8 0.0247(12) 0.0255(12) 0.0254(12) 0.0019(10) 0.0086(9) 0.0079(10)
C9 0.0263(12) 0.0303(13) 0.0261(12) 0.0032(10) 0.0072(10) 0.0019(10)
C10 0.0267(13) 0.0327(13) 0.0296(13) 0.0011(10) 0.0088(10) 0.0016(10)
C11 0.0288(13) 0.0373(14) 0.0352(14) -0.0011(11) 0.0011(11) 0.0037(11)
C12 0.0321(14) 0.0352(14) 0.0369(14) 0.0029(12) 0.0101(12) 0.0049(11)
C13 0.0380(15) 0.0329(14) 0.0383(15) 0.0055(11) 0.0100(11) 0.0013(11)
C14 0.0222(12) 0.0373(14) 0.0283(13) 0.0032(11) 0.0075(10) -0.0009(10)
C15 0.0246(13) 0.0419(14) 0.0289(13) 0.0044(11) 0.0066(10) -0.0028(11)
C16 0.0210(12) 0.0397(14) 0.0290(13) -0.0044(11) 0.0078(10) -0.0059(10)
C17 0.0324(14) 0.0415(15) 0.0320(14) 0.0032(11) 0.0094(11) 0.0017(11)
C18 0.0451(16) 0.0494(16) 0.0275(14) 0.0006(12) 0.0116(12) -0.0019(13)
C19 0.0411(15) 0.0454(16) 0.0319(14) -0.0073(12) 0.0137(11) -0.0017(13)
C20 0.0342(14) 0.0370(14) 0.0408(15) -0.0041(12) 0.0087(11) 0.0013(12)
C21 0.0309(13) 0.0432(15) 0.0261(13) 0.0015(11) 0.0047(10) -0.0045(12)
C22 0.0313(14) 0.0496(16) 0.0293(13) -0.0044(12) 0.0069(11) 0.0098(12)
C23 0.0300(15) 0.078(2) 0.0338(15) -0.0031(15) 0.0027(11) 0.0106(14)
C24 0.0386(16) 0.081(2) 0.0310(15) -0.0097(15) 0.0024(12) -0.0115(15)
C25 0.0492(17) 0.0517(17) 0.0339(15) -0.0107(13) 0.0106(13) -0.0100(14)
C26 0.0340(14) 0.0358(14) 0.0350(14) 0.0021(11) 0.0129(11) 0.0000(11)
C27 0.0273(13) 0.0345(13) 0.0222(12) 0.0030(10) 0.0091(10) 0.0027(10)
Cl1 0.0881(6) 0.0500(5) 0.0572(5) -0.0026(4) 0.0126(4) 0.0264(4)
N1 0.0278(11) 0.0380(11) 0.0254(10) -0.0007(9) 0.0105(8) 0.0010(9)
N2 0.0209(10) 0.0307(11) 0.0276(11) -0.0004(9) 0.0077(8) 0.0025(8)
N3 0.0345(13) 0.0480(14) 0.0480(14) 0.0042(11) 0.0001(11) 0.0032(11)
O1 0.0388(10) 0.0352(9) 0.0343(10) -0.0089(7) 0.0126(8) -0.0001(8)
O2 0.0271(9) 0.0505(11) 0.0302(9) -0.0027(8) 0.0128(7) -0.0062(8)
S1 0.0282(3) 0.0367(3) 0.0244(3) -0.0033(3) 0.0108(2) -0.0022(3)

loop_
_atom_type_symbol
_atom_type_description
_atom_type_scat_dispersion_real
_atom_type_scat_dispersion_imag
_atom_type_scat_source
C C 0.0033 0.0016 'International Tables Vol C Tables 4.2.6.8 and 6.1.1.4'
H H 0.0000 0.0000 'International Tables Vol C Tables 4.2.6.8 and 6.1.1.4'
N N 0.0061 0.0033 'International Tables Vol C Tables 4.2.6.8 and 6.1.1.4'
O O 0.0106 0.0060 'International Tables Vol C Tables 4.2.6.8 and 6.1.1.4'
S S 0.1246 0.1234 'International Tables Vol C Tables 4.2.6.8 and 6.1.1.4'
Cl Cl 0.1484 0.1585 'International Tables Vol C Tables 4.2.6.8 and 6.1.1.4'

loop_
_geom_angle_atom_site_label_1
_geom_angle_atom_site_label_2
_geom_angle_atom_site_label_3
_geom_angle
_geom_angle_site_symmetry_1
_geom_angle_site_symmetry_3
_geom_angle_publ_flag
C2 C1 C6 119.4(2) . . ?
C2 C1 H1 120.3 . . ?
C6 C1 H1 120.3 . . ?
C1 C2 C3 121.5(2) . . ?
C1 C2 H2 119.2 . . ?
C3 C2 H2 119.2 . . ?
C2 C3 C4 117.7(2) . . ?
C2 C3 C7 121.3(2) . . ?
C4 C3 C7 121.0(2) . . ?
C5 C4 C3 121.6(2) . . ?
C5 C4 H4 119.2 . . ?
C3 C4 H4 119.2 . . ?
C4 C5 C6 119.1(2) . . ?
C4 C5 H5 120.5 . . ?
C6 C5 H5 120.5 . . ?
C5 C6 C1 120.6(2) . . ?
C5 C6 S1 118.91(18) . . ?
C1 C6 S1 120.45(18) . . ?
C3 C7 H7A 109.5 . . ?
C3 C7 H7B 109.5 . . ?
H7A C7 H7B 109.5 . . ?
C3 C7 H7C 109.5 . . ?
H7A C7 H7C 109.5 . . ?
H7B C7 H7C 109.5 . . ?
N2 C8 C27 123.50(19) . . ?
N2 C8 C9 116.08(19) . . ?
C27 C8 C9 120.10(18) . . ?
C14 C9 C8 110.41(19) . . ?
C14 C9 C10 108.50(18) . . ?
C8 C9 C10 112.14(18) . . ?
C14 C9 C13 109.77(19) . . ?
C8 C9 C13 107.15(18) . . ?
C10 C9 C13 108.84(19) . . ?
C11 C10 C9 113.23(19) . . ?
C11 C10 H10A 108.9 . . ?
C9 C10 H10A 108.9 . . ?
C11 C10 H10B 108.9 . . ?
C9 C10 H10B 108.9 . . ?
H10A C10 H10B 107.7 . . ?
C12 C11 C10 111.7(2) . . ?
C12 C11 H11A 109.3 . . ?
C10 C11 H11A 109.3 . . ?
C12 C11 H11B 109.3 . . ?
C10 C11 H11B 109.3 . . ?
H11A C11 H11B 107.9 . . ?
N3 C12 C11 178.9(3) . . ?
C9 C13 H13A 109.5 . . ?
C9 C13 H13B 109.5 . . ?
H13A C13 H13B 109.5 . . ?
C9 C13 H13C 109.5 . . ?
H13A C13 H13C 109.5 . . ?
H13B C13 H13C 109.5 . . ?
C15 C14 C9 177.1(2) . . ?
C14 C15 C16 177.7(3) . . ?
C21 C16 C17 119.4(2) . . ?
C21 C16 C15 119.6(2) . . ?
C17 C16 C15 121.1(2) . . ?
C18 C17 C16 119.6(2) . . ?
C18 C17 H17 120.2 . . ?
C16 C17 H17 120.2 . . ?
C17 C18 C19 121.6(2) . . ?
C17 C18 H18 119.2 . . ?
C19 C18 H18 119.2 . . ?
C18 C19 C20 118.3(2) . . ?
C18 C19 H19 120.9 . . ?
C20 C19 H19 120.9 . . ?
C21 C20 C19 121.9(2) . . ?
C21 C20 Cl1 118.7(2) . . ?
C19 C20 Cl1 119.47(19) . . ?
C20 C21 C16 119.4(2) . . ?
C20 C21 H21 120.3 . . ?
C16 C21 H21 120.3 . . ?
C23 C22 C27 120.5(2) . . ?
C23 C22 H22 119.8 . . ?
C27 C22 H22 119.8 . . ?
C24 C23 C22 119.9(3) . . ?
C24 C23 H23 120.1 . . ?
C22 C23 H23 120.1 . . ?
C23 C24 C25 120.5(3) . . ?
C23 C24 H24 119.8 . . ?
C25 C24 H24 119.8 . . ?
C26 C25 C24 119.9(3) . . ?
C26 C25 H25 120.0 . . ?
C24 C25 H25 120.0 . . ?
C25 C26 C27 120.1(2) . . ?
C25 C26 H26 119.9 . . ?
C27 C26 H26 119.9 . . ?
C22 C27 C26 119.1(2) . . ?
C22 C27 C8 118.9(2) . . ?
C26 C27 C8 121.9(2) . . ?
N2 N1 S1 113.35(14) . . ?
N2 N1 H1A 108.6 . . ?
S1 N1 H1A 108.6 . . ?
C8 N2 N1 116.74(18) . . ?
O1 S1 O2 119.99(10) . . ?
O1 S1 N1 107.81(10) . . ?
O2 S1 N1 103.23(9) . . ?
O1 S1 C6 107.79(10) . . ?
O2 S1 C6 110.39(10) . . ?
N1 S1 C6 106.84(10) . . ?

loop_
_geom_bond_atom_site_label_1
_geom_bond_atom_site_label_2
_geom_bond_distance
_geom_bond_site_symmetry_2
_geom_bond_publ_flag
C1 C2 1.373(3) . ?
C1 C6 1.382(3) . ?
C1 H1 0.9500 . ?
C2 C3 1.390(3) . ?
C2 H2 0.9500 . ?
C3 C4 1.390(4) . ?
C3 C7 1.503(4) . ?
C4 C5 1.376(3) . ?
C4 H4 0.9500 . ?
C5 C6 1.383(3) . ?
C5 H5 0.9500 . ?
C6 S1 1.757(2) . ?
C7 H7A 0.9800 . ?
C7 H7B 0.9800 . ?
C7 H7C 0.9800 . ?
C8 N2 1.275(3) . ?
C8 C27 1.491(3) . ?
C8 C9 1.533(3) . ?
C9 C14 1.476(3) . ?
C9 C10 1.538(3) . ?
C9 C13 1.547(3) . ?
C10 C11 1.523(3) . ?
C10 H10A 0.9900 . ?
C10 H10B 0.9900 . ?
C11 C12 1.467(3) . ?
C11 H11A 0.9900 . ?
C11 H11B 0.9900 . ?
C12 N3 1.141(3) . ?
C13 H13A 0.9800 . ?
C13 H13B 0.9800 . ?
C13 H13C 0.9800 . ?
C14 C15 1.194(3) . ?
C15 C16 1.436(3) . ?
C16 C21 1.390(3) . ?
C16 C17 1.394(3) . ?
C17 C18 1.379(3) . ?
C17 H17 0.9500 . ?
C18 C19 1.377(4) . ?
C18 H18 0.9500 . ?
C19 C20 1.374(3) . ?
C19 H19 0.9500 . ?
C20 C21 1.380(3) . ?
C20 Cl1 1.737(3) . ?
C21 H21 0.9500 . ?
C22 C23 1.381(3) . ?
C22 C27 1.384(3) . ?
C22 H22 0.9500 . ?
C23 C24 1.367(4) . ?
C23 H23 0.9500 . ?
C24 C25 1.380(4) . ?
C24 H24 0.9500 . ?
C25 C26 1.378(3) . ?
C25 H25 0.9500 . ?
C26 C27 1.391(3) . ?
C26 H26 0.9500 . ?
N1 N2 1.398(2) . ?
N1 S1 1.6460(19) . ?
N1 H1A 0.9100 . ?
O1 S1 1.4201(17) . ?
O2 S1 1.4306(16) . ?
